data_2201316
loop_
_publ_author_name
'Greve, Jan'
'N\"ather, Christian'

_publ_section_title
;
 Poly[[diaqua(\m~4~-squarato-<i>O,O</i>',<i>O</i>'',<i>O</i>''')nickel(II)]
 0.71-hydrate]
;
_journal_issue 11
_journal_name_full 'Acta Crystallographica Section E'
_journal_page_first m653
_journal_page_last m655
_journal_paper_doi 10.1107/S1600536802018895
_journal_volume 58
_journal_year 2002
_chemical_formula_iupac '[Ni (C4 O4) (H2 O)2], 0.71H2 O'
_chemical_formula_moiety 'Ni, (C4 O4), (H2O)2.71'
_chemical_formula_sum 'C4 H4 Ni O6.71'
_chemical_formula_weight 218.12
_chemical_name_common
;
Poly[[diaqua(\m~4~-squarato-O,O',O'',O''')nickel(II)] 0.71-hydrate]
;
_chemical_name_systematic
;
Poly[[diaqua(\m~4~-squarato-O,O',O'',O''')nickel(II)] 0.71-hydrate]
;
_space_group_IT_number 222
_symmetry_cell_setting cubic
_symmetry_space_group_name_Hall '-P 4a 2bc 3'
_symmetry_space_group_name_H-M 'P n -3 n :2'
_atom_sites_solution_hydrogens geom
_atom_sites_solution_primary direct
_atom_sites_solution_secondary difmap
_audit_creation_method SHELXL-97
_cell_angle_alpha 90.00
_cell_angle_beta 90.00
_cell_angle_gamma 90.00
_cell_formula_units_Z 24
_cell_length_a 16.1467(8)
_cell_length_b 16.1467(8)
_cell_length_c 16.1467(8)
_cell_measurement_reflns_used 8000
_cell_measurement_temperature 293(2)
_cell_measurement_theta_max 26.5
_cell_measurement_theta_min 2.5
_cell_volume 4209.7(4)
_computing_cell_refinement 'IPDS Program Package'
_computing_data_collection 'IPDS Program Package (Stoe & Cie, 1998)'
_computing_data_reduction 'IPDS Program Package'
_computing_molecular_graphics 'XP in SHELXTL (Bruker, 1998)'
_computing_publication_material 'CIFTAB in SHELXL97'
_computing_structure_refinement 'SHELXL97 (Sheldrick, 1997)'
_computing_structure_solution 'SHELXS97 (Sheldrick, 1997)'
_diffrn_ambient_temperature 293(2)
_diffrn_measured_fraction_theta_full 0.945
_diffrn_measured_fraction_theta_max 0.945
_diffrn_measurement_device_type 'Stoe IPDS'
_diffrn_measurement_method '\f scans'
_diffrn_radiation_monochromator graphite
_diffrn_radiation_source 'fine-focus sealed tube'
_diffrn_radiation_type MoK\a
_diffrn_radiation_wavelength 0.71073
_diffrn_reflns_av_R_equivalents 0.0263
_diffrn_reflns_av_sigmaI/netI 0.0151
_diffrn_reflns_limit_h_max 20
_diffrn_reflns_limit_h_min -8
_diffrn_reflns_limit_k_max 20
_diffrn_reflns_limit_k_min -16
_diffrn_reflns_limit_l_max 16
_diffrn_reflns_limit_l_min -14
_diffrn_reflns_number 7475
_diffrn_reflns_theta_full 26.50
_diffrn_reflns_theta_max 26.50
_diffrn_reflns_theta_min 1.78
_diffrn_standards_decay_% none
_diffrn_standards_interval_count 0
_diffrn_standards_number 0
_exptl_absorpt_coefficient_mu 2.757
_exptl_absorpt_correction_type none
_exptl_crystal_colour 'light green'
_exptl_crystal_density_diffrn 2.065
_exptl_crystal_density_method 'not measured'
_exptl_crystal_description block
_exptl_crystal_F_000 2632
_exptl_crystal_size_max 0.2
_exptl_crystal_size_mid 0.2
_exptl_crystal_size_min 0.2
_refine_diff_density_max 0.480
_refine_diff_density_min -0.463
_refine_ls_extinction_coef 0.00045(9)
_refine_ls_extinction_expression Fc^*^=kFc[1+0.001xFc^2^\l^3^/sin(2\q)]^-1/4^
_refine_ls_extinction_method SHELXL97
_refine_ls_goodness_of_fit_ref 1.072
_refine_ls_hydrogen_treatment constr
_refine_ls_matrix_type full
_refine_ls_number_parameters 59
_refine_ls_number_reflns 704
_refine_ls_number_restraints 0
_refine_ls_restrained_S_all 1.072
_refine_ls_R_factor_all 0.0387
_refine_ls_R_factor_gt 0.0244
_refine_ls_shift/su_max 0.001
_refine_ls_shift/su_mean 0.000
_refine_ls_structure_factor_coef Fsqd
_refine_ls_weighting_details 'calc w = 1/[\s^2^(Fo^2^)+(0.0348P)^2^+5.3938P] where P = (Fo^2^+2Fc^2^)/3'
_refine_ls_weighting_scheme calc
_refine_ls_wR_factor_gt 0.0692
_refine_ls_wR_factor_ref 0.0766
_reflns_number_gt 508
_reflns_number_total 704
_reflns_threshold_expression I>2\s(I)
_cod_data_source_file bt6205.cif
_cod_data_source_block I
_cod_original_sg_symbol_H-M 'P n -3 n'
_cod_database_code 2201316
_cod_database_fobs_code 2201316

loop_
_symmetry_equiv_pos_as_xyz
'x, y, z'
'-x+1/2, -y+1/2, z'
'-x+1/2, y, -z+1/2'
'x, -y+1/2, -z+1/2'
'z, x, y'
'z, -x+1/2, -y+1/2'
'-z+1/2, -x+1/2, y'
'-z+1/2, x, -y+1/2'
'y, z, x'
'-y+1/2, z, -x+1/2'
'y, -z+1/2, -x+1/2'
'-y+1/2, -z+1/2, x'
'y, x, -z+1/2'
'-y+1/2, -x+1/2, -z+1/2'
'y, -x+1/2, z'
'-y+1/2, x, z'
'x, z, -y+1/2'
'-x+1/2, z, y'
'-x+1/2, -z+1/2, -y+1/2'
'x, -z+1/2, y'
'z, y, -x+1/2'
'z, -y+1/2, x'
'-z+1/2, y, x'
'-z+1/2, -y+1/2, -x+1/2'
'-x, -y, -z'
'x-1/2, y-1/2, -z'
'x-1/2, -y, z-1/2'
'-x, y-1/2, z-1/2'
'-z, -x, -y'
'-z, x-1/2, y-1/2'
'z-1/2, x-1/2, -y'
'z-1/2, -x, y-1/2'
'-y, -z, -x'
'y-1/2, -z, x-1/2'
'-y, z-1/2, x-1/2'
'y-1/2, z-1/2, -x'
'-y, -x, z-1/2'
'y-1/2, x-1/2, z-1/2'
'-y, x-1/2, -z'
'y-1/2, -x, -z'
'-x, -z, y-1/2'
'x-1/2, -z, -y'
'x-1/2, z-1/2, y-1/2'
'-x, z-1/2, -y'
'-z, -y, x-1/2'
'-z, y-1/2, -x'
'z-1/2, -y, -x'
'z-1/2, y-1/2, x-1/2'

loop_
_atom_site_label
_atom_site_fract_x
_atom_site_fract_y
_atom_site_fract_z
_atom_site_U_iso_or_equiv
_atom_site_adp_type
_atom_site_calc_flag
_atom_site_refinement_flags
_atom_site_occupancy
_atom_site_disorder_assembly
_atom_site_disorder_group
_atom_site_type_symbol
Ni 0.498248(16) 0.498248(16) 0.2500 0.0100(2) Uani d S 1 . . Ni
C1 0.30983(15) 0.48345(14) 0.22750(14) 0.0148(5) Uani d . 1 . . C
O1 0.38197(10) 0.48724(11) 0.19876(10) 0.0193(4) Uani d . 1 . . O
C2 0.50071(15) 0.68953(15) 0.22847(15) 0.0173(6) Uani d . 1 . . C
O2 0.50353(11) 0.61723(10) 0.20048(11) 0.0213(5) Uani d . 1 . . O
O3 0.46163(10) 0.53619(10) 0.36349(10) 0.0182(4) Uani d . 1 . . O
H1 0.4158 0.5185 0.3765 0.027 Uiso d R 1 . . H
H2 0.4675 0.5845 0.3779 0.027 Uiso d R 1 . . H
O4 0.2500 0.6672(15) 0.2500 0.132(7) Uiso d SP 0.384(19) . . O
O5 0.2982(15) 0.7047(9) 0.2007(15) 0.132(7) Uiso d P 0.258(10) . . O

loop_
_atom_site_aniso_label
_atom_site_aniso_U_11
_atom_site_aniso_U_22
_atom_site_aniso_U_33
_atom_site_aniso_U_12
_atom_site_aniso_U_13
_atom_site_aniso_U_23
Ni 0.0103(2) 0.0103(2) 0.0095(2) -0.00010(13) -0.00017(11) 0.00017(11)
C1 0.0131(12) 0.0197(11) 0.0115(12) 0.0011(10) -0.0005(8) -0.0008(9)
O1 0.0096(8) 0.0353(10) 0.0130(9) 0.0005(7) 0.0003(7) 0.0012(7)
C2 0.0251(13) 0.0135(11) 0.0134(13) -0.0014(10) 0.0010(9) 0.0013(8)
O2 0.0419(12) 0.0097(8) 0.0122(9) 0.0006(7) 0.0025(7) -0.0003(7)
O3 0.0193(9) 0.0183(9) 0.0170(8) -0.0039(7) 0.0070(7) -0.0048(7)

loop_
_atom_type_symbol
_atom_type_description
_atom_type_scat_dispersion_real
_atom_type_scat_dispersion_imag
_atom_type_scat_source
C C 0.0033 0.0016 'International Tables Vol C Tables 4.2.6.8 and 6.1.1.4'
H H 0.0000 0.0000 'International Tables Vol C Tables 4.2.6.8 and 6.1.1.4'
O O 0.0106 0.0060 'International Tables Vol C Tables 4.2.6.8 and 6.1.1.4'
Ni Ni 0.3393 1.1124 'International Tables Vol C Tables 4.2.6.8 and 6.1.1.4'

loop_
_geom_angle_atom_site_label_1
_geom_angle_atom_site_label_2
_geom_angle_atom_site_label_3
_geom_angle_site_symmetry_1
_geom_angle_site_symmetry_3
_geom_angle
_geom_angle_publ_flag
O3 Ni O3 13 . 179.14(10) y
O3 Ni O1 13 . 83.50(6) y
O3 Ni O1 . . 97.11(7) y
O3 Ni O1 13 13 97.11(7) n
O3 Ni O1 . 13 83.50(6) n
O1 Ni O1 . 13 90.23(10) y
O3 Ni O2 13 . 84.80(7) y
O3 Ni O2 . . 94.62(7) y
O1 Ni O2 . . 87.86(7) y
O1 Ni O2 13 . 177.14(7) y
O3 Ni O2 13 13 94.62(7) n
O3 Ni O2 . 13 84.80(7) n
O1 Ni O2 . 13 177.14(7) n
O1 Ni O2 13 13 87.86(7) n
O2 Ni O2 . 13 94.12(10) y
O1 C1 C1 . 21 133.8(2) y
O1 C1 C1 . 23 136.0(2) y
C1 C1 C1 21 23 90.0000(10) y
C1 O1 Ni . . 134.56(15) y
O2 C2 C2 . 41_665 133.4(2) y
O2 C2 C2 . 44_666 136.6(2) y
C2 C2 C2 41_665 44_666 89.986(6) y
C2 O2 Ni . . 136.03(15) y
Ni O3 H1 . . 113.0 n
Ni O3 H2 . . 120.9 n
H1 O3 H2 . . 111.3 n
O5 O4 O5 21 23 123(3) n
O5 O4 O5 21 . 76.8(12) n
O5 O4 O5 23 . 76.8(12) n
O5 O4 O5 21 3 76.8(12) n
O5 O4 O5 23 3 76.8(12) n
O5 O4 O5 . 3 123(3) n
O4 O5 O5 . 24_565 118.5(14) n
O4 O5 O5 . 21 51.6(6) n
O5 O5 O5 24_565 21 90.7(14) n
O4 O5 O5 . 23 51.6(6) n
O5 O5 O5 24_565 23 89.3(15) n
O5 O5 O5 21 23 90.000(4) n

loop_
_geom_bond_atom_site_label_1
_geom_bond_atom_site_label_2
_geom_bond_site_symmetry_2
_geom_bond_distance
_geom_bond_publ_flag
Ni O3 13 2.0206(15) n
Ni O3 . 2.0206(15) y
Ni O1 . 2.0593(16) y
Ni O1 13 2.0593(16) n
Ni O2 . 2.0826(17) y
Ni O2 13 2.0826(17) n
C1 O1 . 1.255(3) y
C1 C1 21 1.460(3) y
C1 C1 23 1.460(3) n
C2 O2 . 1.253(3) y
C2 C2 41_665 1.466(4) y
C2 C2 44_666 1.466(4) n
O3 H1 . 0.8201 n
O3 H2 . 0.8200 n
O4 O5 21 1.267(19) n
O4 O5 23 1.267(19) n
O4 O5 . 1.267(19) n
O4 O5 3 1.267(19) n
O5 O5 24_565 1.46(3) n
O5 O5 21 1.57(3) n
O5 O5 23 1.57(3) n

loop_
_geom_hbond_atom_site_label_D
_geom_hbond_atom_site_label_H
_geom_hbond_atom_site_label_A
_geom_hbond_site_symmetry_A
_geom_hbond_distance_DH
_geom_hbond_distance_HA
_geom_hbond_distance_DA
_geom_hbond_angle_DHA
O3 H1 O1 23 0.82 1.92 2.724(2) 167
O3 H2 O2 44_666 0.82 1.93 2.730(2) 164
